data_7113231
loop_
_publ_author_name
'Teo, Peili'
'Koh, Lip Lin'
'Hor, T. S. Andy'

_publ_section_title
;
 General formation of trigonal-prismatic [Ag~6~X~5~(dppf)~3~]^+^
 (X = Cl, Br, I) through an unusual ligand migration from NiX2(dppf)
 to AgOTf
;
_journal_coden_ASTM CHCOFS
_journal_issue 41
_journal_name_full
;
 Chemical Communications (Cambridge, United Kingdom)
;
_journal_page_first 4221
_journal_page_last 4223
_journal_paper_doi 10.1039/b707218j
_journal_year 2007
_chemical_formula_sum 'C105 H87.5 Ag6 Cl9.5 F3 Fe3 O3 P6 S'
_chemical_formula_weight 2823.67
_space_group_IT_number 2
_symmetry_cell_setting triclinic
_symmetry_space_group_name_Hall '-P 1'
_symmetry_space_group_name_H-M 'P -1'
_atom_sites_solution_hydrogens geom
_atom_sites_solution_primary direct
_atom_sites_solution_secondary difmap
_audit_creation_method SHELXL-97
_cell_angle_alpha 82.9690(10)
_cell_angle_beta 79.3730(10)
_cell_angle_gamma 85.157(2)
_cell_formula_units_Z 2
_cell_length_a 14.3332(9)
_cell_length_b 16.8136(10)
_cell_length_c 22.5538(13)
_cell_measurement_reflns_used 8456
_cell_measurement_temperature 293(2)
_cell_measurement_theta_max 22.69
_cell_measurement_theta_min 2.21
_cell_volume 5291.2(6)
_computing_cell_refinement 'Bruker SMART'
_computing_data_collection 'Bruker SMART'
_computing_data_reduction 'Bruker SAINT'
_computing_molecular_graphics 'Bruker SHELXTL'
_computing_publication_material 'Bruker SHELXTL'
_computing_structure_refinement 'SHELXL-97 (Sheldrick, 1997)'
_computing_structure_solution 'SHELXS-97 (Sheldrick, 1990)'
_diffrn_ambient_temperature 293(2)
_diffrn_measured_fraction_theta_full 1.000
_diffrn_measured_fraction_theta_max 1.000
_diffrn_measurement_device_type 'CCD area detector'
_diffrn_measurement_method 'phi and omega scans'
_diffrn_radiation_monochromator graphite
_diffrn_radiation_source 'fine-focus sealed tube'
_diffrn_radiation_type MoK\a
_diffrn_radiation_wavelength 0.71073
_diffrn_reflns_av_R_equivalents 0.0472
_diffrn_reflns_av_sigmaI/netI 0.0511
_diffrn_reflns_limit_h_max 17
_diffrn_reflns_limit_h_min -17
_diffrn_reflns_limit_k_max 19
_diffrn_reflns_limit_k_min -19
_diffrn_reflns_limit_l_max 26
_diffrn_reflns_limit_l_min -26
_diffrn_reflns_number 57532
_diffrn_reflns_theta_full 25.00
_diffrn_reflns_theta_max 25.00
_diffrn_reflns_theta_min 1.45
_exptl_absorpt_coefficient_mu 1.889
_exptl_absorpt_correction_T_max 0.8336
_exptl_absorpt_correction_T_min 0.6198
_exptl_absorpt_correction_type 'Sadabs, (Sheldrick 2001)'
_exptl_crystal_colour YELLOW
_exptl_crystal_density_diffrn 1.772
_exptl_crystal_density_meas 0
_exptl_crystal_density_method 'not measured'
_exptl_crystal_description PLATE
_exptl_crystal_F_000 2792
_exptl_crystal_size_max 0.28
_exptl_crystal_size_mid 0.20
_exptl_crystal_size_min 0.10
_refine_diff_density_max 1.297
_refine_diff_density_min -0.958
_refine_diff_density_rms 0.104
_refine_ls_extinction_method none
_refine_ls_goodness_of_fit_ref 1.049
_refine_ls_hydrogen_treatment constr
_refine_ls_matrix_type full
_refine_ls_number_parameters 1247
_refine_ls_number_reflns 18600
_refine_ls_number_restraints 28
_refine_ls_restrained_S_all 1.054
_refine_ls_R_factor_all 0.0681
_refine_ls_R_factor_gt 0.0502
_refine_ls_shift/su_max 0.002
_refine_ls_shift/su_mean 0.000
_refine_ls_structure_factor_coef Fsqd
_refine_ls_weighting_details 'calc w=1/[\s^2^(Fo^2^)+(0.0505P)^2^+7.4283P] where P=(Fo^2^+2Fc^2^)/3'
_refine_ls_weighting_scheme calc
_refine_ls_wR_factor_gt 0.1104
_refine_ls_wR_factor_ref 0.1182
_reflns_number_gt 14634
_reflns_number_total 18600
_reflns_threshold_expression >2sigma(I)
_cod_duplicate_entry 7102211
_cod_data_source_file b707218j.txt
_cod_data_source_block 5176
_cod_depositor_comments
;
The following automatic conversions were performed:

'_symmetry_cell_setting' value 'Triclinic' changed to 'triclinic'
according to
/usr/data/users/saulius/automatic-downloads/retrospective/RSC/lib/dictionaries/cif_core.dic
dictionary named 'cif_core.dic' version 2.4.2 from 2011-04-26.

Automatic conversion script
Id: cif_fix_values 2281 2013-09-26 08:29:07Z andrius 
;
_cod_original_cell_volume 5291.2(5)
_cod_original_sg_symbol_H-M P-1
_cod_original_formula_sum 'C105 H87.50 Ag6 Cl9.50 F3 Fe3 O3 P6 S'
_cod_database_code 7113231

loop_
_symmetry_equiv_pos_as_xyz
'x, y, z'
'-x, -y, -z'

loop_
_atom_site_label
_atom_site_type_symbol
_atom_site_fract_x
_atom_site_fract_y
_atom_site_fract_z
_atom_site_U_iso_or_equiv
_atom_site_adp_type
_atom_site_occupancy
_atom_site_symmetry_multiplicity
_atom_site_calc_flag
_atom_site_refinement_flags
_atom_site_disorder_assembly
_atom_site_disorder_group
Ag1 Ag 0.96906(3) 0.85281(3) 0.68926(2) 0.04094(12) Uani 1 1 d . . .
Ag2 Ag 0.76179(3) 0.75948(3) 0.65015(2) 0.04299(12) Uani 1 1 d . . .
Ag3 Ag 0.99656(3) 0.64606(3) 0.65352(2) 0.04082(12) Uani 1 1 d . . .
Ag4 Ag 0.87449(4) 0.83228(3) 0.82951(2) 0.05935(16) Uani 1 1 d . . .
Ag5 Ag 0.71156(3) 0.69759(3) 0.79614(2) 0.05150(14) Uani 1 1 d . . .
Ag6 Ag 0.94347(3) 0.60184(3) 0.79328(2) 0.04452(13) Uani 1 1 d . . .
Fe1 Fe 1.08156(5) 1.03179(4) 0.80251(3) 0.02950(18) Uani 1 1 d . . .
Fe2 Fe 1.16440(5) 0.41828(4) 0.72381(3) 0.03200(18) Uani 1 1 d . . .
Fe3 Fe 0.43648(6) 0.73117(5) 0.72127(4) 0.03587(19) Uani 1 1 d . . .
Cl1 Cl 0.78199(9) 0.84171(8) 0.74511(6) 0.0352(3) Uani 1 1 d . . .
Cl2 Cl 0.83395(10) 0.68546(9) 0.87190(6) 0.0423(3) Uani 1 1 d . . .
Cl3 Cl 0.81892(10) 0.62207(8) 0.70800(6) 0.0369(3) Uani 1 1 d . . .
Cl4 Cl 1.04082(10) 0.72412(8) 0.74579(6) 0.0375(3) Uani 1 1 d . . .
Cl5 Cl 0.93462(10) 0.78331(8) 0.59861(6) 0.0340(3) Uani 1 1 d . . .
P1 P 1.03995(10) 0.97875(8) 0.66713(6) 0.0283(3) Uani 1 1 d . . .
P2 P 0.93618(11) 0.90064(9) 0.89795(6) 0.0351(3) Uani 1 1 d . . .
P3 P 1.13126(10) 0.56557(8) 0.60984(6) 0.0293(3) Uani 1 1 d . . .
P4 P 0.97001(10) 0.46376(8) 0.83001(6) 0.0308(3) Uani 1 1 d . . .
P5 P 0.55064(11) 0.68452(9) 0.84568(7) 0.0363(3) Uani 1 1 d . . .
P6 P 0.62149(10) 0.79511(8) 0.60895(6) 0.0291(3) Uani 1 1 d . . .
C1 C 1.1183(4) 0.9935(3) 0.7186(2) 0.0295(12) Uani 1 1 d . . .
C2 C 1.1701(4) 1.0610(4) 0.7224(3) 0.0408(14) Uani 1 1 d . . .
H2 H 1.1681 1.1125 0.6970 0.049 Uiso 1 1 calc R . .
C3 C 1.2231(4) 1.0418(4) 0.7693(3) 0.0483(16) Uani 1 1 d . . .
H3 H 1.2644 1.0775 0.7822 0.058 Uiso 1 1 calc R . .
C4 C 1.2049(4) 0.9623(4) 0.7956(3) 0.0426(15) Uani 1 1 d . . .
H4 H 1.2322 0.9330 0.8294 0.051 Uiso 1 1 calc R . .
C5 C 1.1420(4) 0.9327(3) 0.7636(2) 0.0299(12) Uani 1 1 d . . .
H5 H 1.1172 0.8792 0.7719 0.036 Uiso 1 1 calc R . .
C6 C 0.9747(4) 0.9995(3) 0.8717(2) 0.0337(12) Uani 1 1 d . . .
C7 C 1.0418(4) 1.0432(3) 0.8921(2) 0.0356(13) Uani 1 1 d . . .
H7 H 1.0791 1.0232 0.9238 0.043 Uiso 1 1 calc R . .
C8 C 1.0461(5) 1.1198(3) 0.8587(3) 0.0477(16) Uani 1 1 d . . .
H8 H 1.0870 1.1619 0.8630 0.057 Uiso 1 1 calc R . .
C9 C 0.9821(5) 1.1254(4) 0.8178(3) 0.0483(16) Uani 1 1 d . . .
H9 H 0.9712 1.1717 0.7884 0.058 Uiso 1 1 calc R . .
C10 C 0.9376(4) 1.0516(4) 0.8252(2) 0.0395(14) Uani 1 1 d . . .
H10 H 0.8904 1.0384 0.8022 0.047 Uiso 1 1 calc R . .
C11 C 1.2025(4) 0.5140(3) 0.6625(2) 0.0328(12) Uani 1 1 d . . .
C12 C 1.2707(4) 0.4472(4) 0.6548(3) 0.0427(14) Uani 1 1 d . . .
H12 H 1.2892 0.4200 0.6180 0.051 Uiso 1 1 calc R . .
C13 C 1.3079(4) 0.4282(4) 0.7089(3) 0.0511(17) Uani 1 1 d . . .
H13 H 1.3557 0.3847 0.7164 0.061 Uiso 1 1 calc R . .
C14 C 1.2626(4) 0.4815(4) 0.7512(3) 0.0461(15) Uani 1 1 d . . .
H14 H 1.2733 0.4810 0.7929 0.055 Uiso 1 1 calc R . .
C15 C 1.1976(4) 0.5341(3) 0.7230(2) 0.0331(12) Uani 1 1 d . . .
H15 H 1.1556 0.5767 0.7417 0.040 Uiso 1 1 calc R . .
C16 C 1.0402(4) 0.3953(3) 0.7816(2) 0.0321(12) Uani 1 1 d . . .
C17 C 1.1146(4) 0.3373(3) 0.7955(3) 0.0378(13) Uani 1 1 d . . .
H17 H 1.1377 0.3273 0.8341 0.045 Uiso 1 1 calc R . .
C18 C 1.1493(4) 0.2977(3) 0.7431(3) 0.0420(14) Uani 1 1 d . . .
H18 H 1.2008 0.2555 0.7392 0.050 Uiso 1 1 calc R . .
C19 C 1.0969(4) 0.3295(3) 0.6976(3) 0.0428(15) Uani 1 1 d . . .
H19 H 1.1061 0.3134 0.6565 0.051 Uiso 1 1 calc R . .
C20 C 1.0300(4) 0.3901(3) 0.7208(2) 0.0355(13) Uani 1 1 d . . .
H20 H 0.9846 0.4225 0.6988 0.043 Uiso 1 1 calc R . .
C31 C 0.4602(4) 0.7367(3) 0.8069(2) 0.0360(13) Uani 1 1 d . . .
C32 C 0.3664(4) 0.7145(4) 0.8081(2) 0.0439(15) Uani 1 1 d . . .
H32 H 0.3389 0.6648 0.8286 0.053 Uiso 1 1 calc R . .
C33 C 0.3193(5) 0.7774(4) 0.7748(3) 0.0551(18) Uani 1 1 d . . .
H33 H 0.2537 0.7787 0.7679 0.066 Uiso 1 1 calc R . .
C34 C 0.3843(5) 0.8371(4) 0.7522(3) 0.0565(18) Uani 1 1 d . . .
H34 H 0.3714 0.8871 0.7269 0.068 Uiso 1 1 calc R . .
C35 C 0.4703(5) 0.8130(3) 0.7723(3) 0.0459(15) Uani 1 1 d . . .
H35 H 0.5279 0.8430 0.7633 0.055 Uiso 1 1 calc R . .
C36 C 0.5248(4) 0.7330(3) 0.6390(2) 0.0336(13) Uani 1 1 d . . .
C37 C 0.4268(4) 0.7447(4) 0.6323(3) 0.0462(15) Uani 1 1 d . . .
H37 H 0.3976 0.7915 0.6106 0.055 Uiso 1 1 calc R . .
C38 C 0.3802(5) 0.6761(5) 0.6616(3) 0.062(2) Uani 1 1 d . . .
H38 H 0.3126 0.6680 0.6643 0.074 Uiso 1 1 calc R . .
C39 C 0.4456(5) 0.6224(4) 0.6877(3) 0.0535(18) Uani 1 1 d . . .
H39 H 0.4316 0.5706 0.7115 0.064 Uiso 1 1 calc R . .
C40 C 0.5348(4) 0.6564(3) 0.6741(2) 0.0387(14) Uani 1 1 d . . .
H40 H 0.5935 0.6323 0.6870 0.046 Uiso 1 1 calc R . .
C1A C 1.1173(4) 0.9845(3) 0.5930(2) 0.0317(12) Uani 1 1 d . . .
C2A C 1.0876(4) 1.0221(4) 0.5409(3) 0.0416(14) Uani 1 1 d . . .
H2A H 1.0291 1.0511 0.5437 0.050 Uiso 1 1 calc R . .
C3A C 1.1451(5) 1.0167(4) 0.4841(3) 0.0550(18) Uani 1 1 d . . .
H3A H 1.1249 1.0425 0.4494 0.066 Uiso 1 1 calc R . .
C4A C 1.2311(5) 0.9735(4) 0.4796(3) 0.0543(18) Uani 1 1 d . . .
H4A H 1.2695 0.9699 0.4418 0.065 Uiso 1 1 calc R . .
C5A C 1.2603(5) 0.9358(5) 0.5310(3) 0.062(2) Uani 1 1 d . . .
H5A H 1.3184 0.9060 0.5279 0.075 Uiso 1 1 calc R . .
C6A C 1.2050(4) 0.9413(4) 0.5874(3) 0.0494(16) Uani 1 1 d . . .
H6A H 1.2264 0.9160 0.6218 0.059 Uiso 1 1 calc R . .
C1B C 0.9564(4) 1.0654(3) 0.6643(2) 0.0336(12) Uani 1 1 d . . .
C2B C 0.9809(4) 1.1438(4) 0.6516(3) 0.0520(17) Uani 1 1 d . . .
H2B H 1.0448 1.1543 0.6404 0.062 Uiso 1 1 calc R . .
C3B C 0.9129(5) 1.2074(4) 0.6552(3) 0.0609(19) Uani 1 1 d . . .
H3B H 0.9314 1.2599 0.6471 0.073 Uiso 1 1 calc R . .
C4B C 0.8185(5) 1.1930(4) 0.6706(3) 0.0589(19) Uani 1 1 d . . .
H4B H 0.7725 1.2355 0.6733 0.071 Uiso 1 1 calc R . .
C5B C 0.7927(5) 1.1158(4) 0.6820(3) 0.0612(19) Uani 1 1 d . . .
H5B H 0.7286 1.1056 0.6919 0.073 Uiso 1 1 calc R . .
C6B C 0.8610(4) 1.0522(4) 0.6791(3) 0.0464(15) Uani 1 1 d . . .
H6B H 0.8421 0.9998 0.6873 0.056 Uiso 1 1 calc R . .
C1C C 1.0339(4) 0.8421(3) 0.9263(2) 0.0337(13) Uani 1 1 d . . .
C2C C 1.0615(5) 0.8550(4) 0.9798(3) 0.0447(15) Uani 1 1 d . . .
H2C H 1.0317 0.8969 1.0010 0.054 Uiso 1 1 calc R . .
C3C C 1.1327(5) 0.8063(4) 1.0021(3) 0.0575(18) Uani 1 1 d . . .
H3C H 1.1499 0.8155 1.0384 0.069 Uiso 1 1 calc R . .
C4C C 1.1776(5) 0.7452(4) 0.9714(3) 0.0578(18) Uani 1 1 d . . .
H4C H 1.2256 0.7127 0.9865 0.069 Uiso 1 1 calc R . .
C5C C 1.1518(5) 0.7319(4) 0.9178(3) 0.0554(19) Uani 1 1 d . . .
H5C H 1.1830 0.6907 0.8963 0.066 Uiso 1 1 calc R . .
C6C C 1.0802(5) 0.7791(4) 0.8960(3) 0.0449(15) Uani 1 1 d . . .
H6C H 1.0625 0.7687 0.8602 0.054 Uiso 1 1 calc R . .
C1D C 0.8499(4) 0.9145(4) 0.9670(3) 0.0406(14) Uani 1 1 d . . .
C2D C 0.8105(4) 0.9900(4) 0.9795(3) 0.0482(16) Uani 1 1 d . . .
H2D H 0.8298 1.0352 0.9534 0.058 Uiso 1 1 calc R . .
C3D C 0.7421(5) 0.9980(5) 1.0311(3) 0.0624(19) Uani 1 1 d . . .
H3D H 0.7151 1.0487 1.0393 0.075 Uiso 1 1 calc R . .
C4D C 0.7145(5) 0.9322(6) 1.0698(3) 0.067(2) Uani 1 1 d . . .
H4D H 0.6691 0.9381 1.1044 0.080 Uiso 1 1 calc R . .
C5D C 0.7529(6) 0.8577(5) 1.0579(3) 0.071(2) Uani 1 1 d . . .
H5D H 0.7338 0.8129 1.0845 0.085 Uiso 1 1 calc R . .
C6D C 0.8196(5) 0.8487(4) 1.0068(3) 0.063(2) Uani 1 1 d . . .
H6D H 0.8448 0.7976 0.9987 0.075 Uiso 1 1 calc R . .
C1E C 1.2137(4) 0.6269(3) 0.5552(2) 0.0386(14) Uani 1 1 d . . .
C2E C 1.1763(5) 0.6961(4) 0.5261(3) 0.0479(16) Uani 1 1 d . . .
H2E H 1.1117 0.7108 0.5360 0.058 Uiso 1 1 calc R . .
C3E C 1.2341(6) 0.7439(5) 0.4823(3) 0.073(2) Uani 1 1 d . . .
H3E H 1.2083 0.7902 0.4627 0.088 Uiso 1 1 calc R . .
C4E C 1.3293(7) 0.7226(6) 0.4678(3) 0.081(3) Uani 1 1 d . . .
H4E H 1.3684 0.7547 0.4387 0.097 Uiso 1 1 calc R . .
C5E C 1.3673(6) 0.6535(6) 0.4964(4) 0.077(2) Uani 1 1 d . . .
H5E H 1.4317 0.6387 0.4863 0.092 Uiso 1 1 calc R . .
C6E C 1.3096(5) 0.6064(4) 0.5402(3) 0.0518(17) Uani 1 1 d . . .
H6E H 1.3357 0.5602 0.5597 0.062 Uiso 1 1 calc R . .
C1F C 1.1050(4) 0.4870(3) 0.5676(2) 0.0356(13) Uani 1 1 d . . .
C2F C 1.1756(5) 0.4466(4) 0.5287(3) 0.0508(16) Uani 1 1 d . . .
H2F H 1.2375 0.4628 0.5213 0.061 Uiso 1 1 calc R . .
C3F C 1.1544(6) 0.3834(4) 0.5014(3) 0.064(2) Uani 1 1 d . . .
H3F H 1.2016 0.3574 0.4752 0.077 Uiso 1 1 calc R . .
C4F C 1.0621(6) 0.3585(4) 0.5132(3) 0.063(2) Uani 1 1 d . . .
H4F H 1.0477 0.3143 0.4963 0.076 Uiso 1 1 calc R . .
C5F C 0.9924(5) 0.3996(4) 0.5498(3) 0.0498(17) Uani 1 1 d . . .
H5F H 0.9302 0.3843 0.5563 0.060 Uiso 1 1 calc R . .
C6F C 1.0133(4) 0.4633(3) 0.5770(2) 0.0339(13) Uani 1 1 d . . .
H6F H 0.9652 0.4904 0.6019 0.041 Uiso 1 1 calc R . .
C1G C 0.8598(4) 0.4137(4) 0.8574(3) 0.0417(15) Uani 1 1 d . . .
C2G C 0.7825(4) 0.4575(4) 0.8868(3) 0.0558(18) Uani 1 1 d . . .
H2G H 0.7882 0.5102 0.8934 0.067 Uiso 1 1 calc R . .
C3G C 0.6965(5) 0.4223(6) 0.9062(4) 0.078(3) Uani 1 1 d . . .
H3G H 0.6448 0.4514 0.9263 0.093 Uiso 1 1 calc R . .
C4G C 0.6873(6) 0.3455(6) 0.8962(4) 0.087(3) Uani 1 1 d . . .
H4G H 0.6294 0.3224 0.9094 0.105 Uiso 1 1 calc R . .
C5G C 0.7625(6) 0.3024(5) 0.8668(4) 0.086(3) Uani 1 1 d . . .
H5G H 0.7554 0.2500 0.8600 0.103 Uiso 1 1 calc R . .
C6G C 0.8491(5) 0.3355(4) 0.8471(4) 0.062(2) Uani 1 1 d . . .
H6G H 0.9001 0.3055 0.8270 0.074 Uiso 1 1 calc R . .
C1H C 1.0313(4) 0.4530(3) 0.8946(2) 0.0351(13) Uani 1 1 d . . .
C2H C 1.0190(4) 0.3893(4) 0.9396(3) 0.0465(15) Uani 1 1 d . . .
H2H H 0.9752 0.3518 0.9389 0.056 Uiso 1 1 calc R . .
C3H C 1.0713(5) 0.3811(4) 0.9857(3) 0.0550(18) Uani 1 1 d . . .
H3H H 1.0631 0.3377 1.0155 0.066 Uiso 1 1 calc R . .
C4H C 1.1348(5) 0.4357(4) 0.9879(3) 0.0583(19) Uani 1 1 d . . .
H4H H 1.1705 0.4294 1.0189 0.070 Uiso 1 1 calc R . .
C5H C 1.1461(5) 0.4996(4) 0.9447(3) 0.066(2) Uani 1 1 d . . .
H5H H 1.1891 0.5374 0.9464 0.079 Uiso 1 1 calc R . .
C6H C 1.0937(5) 0.5088(4) 0.8979(3) 0.0521(17) Uani 1 1 d . . .
H6H H 1.1011 0.5531 0.8688 0.063 Uiso 1 1 calc R . .
C1I C 0.5277(5) 0.7243(4) 0.9194(3) 0.0440(15) Uani 1 1 d . . .
C2I C 0.4491(5) 0.7723(4) 0.9392(3) 0.0562(18) Uani 1 1 d . . .
H2I H 0.4021 0.7848 0.9155 0.067 Uiso 1 1 calc R . .
C3I C 0.4398(7) 0.8022(5) 0.9944(3) 0.076(2) Uani 1 1 d . . .
H3I H 0.3856 0.8341 1.0079 0.091 Uiso 1 1 calc R . .
C4I C 0.5080(7) 0.7862(5) 1.0298(3) 0.077(2) Uani 1 1 d . . .
H4I H 0.5014 0.8078 1.0665 0.092 Uiso 1 1 calc R . .
C5I C 0.5863(6) 0.7378(5) 1.0105(3) 0.072(2) Uani 1 1 d . . .
H5I H 0.6327 0.7254 1.0347 0.087 Uiso 1 1 calc R . .
C6I C 0.5971(5) 0.7073(4) 0.9552(3) 0.0566(18) Uani 1 1 d . . .
H6I H 0.6512 0.6751 0.9420 0.068 Uiso 1 1 calc R . .
C1J C 0.5106(4) 0.5833(3) 0.8608(3) 0.0418(14) Uani 1 1 d . . .
C2J C 0.4479(5) 0.5575(4) 0.9121(4) 0.066(2) Uani 1 1 d . . .
H2J H 0.4281 0.5904 0.9429 0.080 Uiso 1 1 calc R . .
C3J C 0.4144(6) 0.4809(5) 0.9170(5) 0.091(3) Uani 1 1 d . . .
H3J H 0.3718 0.4629 0.9514 0.109 Uiso 1 1 calc R . .
C4J C 0.4435(7) 0.4321(5) 0.8721(6) 0.091(3) Uani 1 1 d . . .
H4J H 0.4202 0.3815 0.8755 0.109 Uiso 1 1 calc R . .
C5J C 0.5060(8) 0.4578(4) 0.8229(4) 0.084(3) Uani 1 1 d . . .
H5J H 0.5260 0.4244 0.7924 0.100 Uiso 1 1 calc R . .
C6J C 0.5404(6) 0.5317(4) 0.8168(3) 0.0612(19) Uani 1 1 d . . .
H6J H 0.5846 0.5478 0.7827 0.073 Uiso 1 1 calc R . .
C1K C 0.6421(4) 0.7862(3) 0.5275(2) 0.0290(12) Uani 1 1 d . . .
C2K C 0.7164(5) 0.8237(4) 0.4920(3) 0.0599(19) Uani 1 1 d . . .
H2K H 0.7541 0.8527 0.5098 0.072 Uiso 1 1 calc R . .
C3K C 0.7369(6) 0.8199(5) 0.4308(3) 0.071(2) Uani 1 1 d . . .
H3K H 0.7876 0.8466 0.4074 0.085 Uiso 1 1 calc R . .
C4K C 0.6834(5) 0.7773(4) 0.4043(3) 0.0565(19) Uani 1 1 d . . .
H4K H 0.6970 0.7748 0.3626 0.068 Uiso 1 1 calc R . .
C5K C 0.6114(5) 0.7390(5) 0.4379(3) 0.074(2) Uani 1 1 d . . .
H5K H 0.5750 0.7094 0.4196 0.088 Uiso 1 1 calc R . .
C6K C 0.5899(5) 0.7427(5) 0.5003(3) 0.067(2) Uani 1 1 d . . .
H6K H 0.5395 0.7153 0.5234 0.080 Uiso 1 1 calc R . .
C1L C 0.5705(4) 0.8970(3) 0.6154(2) 0.0327(12) Uani 1 1 d . . .
C2L C 0.5066(4) 0.9341(4) 0.5799(3) 0.0459(15) Uani 1 1 d . . .
H2L H 0.4937 0.9090 0.5481 0.055 Uiso 1 1 calc R . .
C3L C 0.4618(5) 1.0086(4) 0.5914(3) 0.0587(19) Uani 1 1 d . . .
H3L H 0.4186 1.0330 0.5676 0.070 Uiso 1 1 calc R . .
C4L C 0.4815(5) 1.0461(4) 0.6381(3) 0.0607(19) Uani 1 1 d . . .
H4L H 0.4500 1.0952 0.6464 0.073 Uiso 1 1 calc R . .
C5L C 0.5466(5) 1.0121(4) 0.6723(3) 0.0528(17) Uani 1 1 d . . .
H5L H 0.5607 1.0386 0.7032 0.063 Uiso 1 1 calc R . .
C6L C 0.5917(4) 0.9380(3) 0.6609(3) 0.0361(13) Uani 1 1 d . . .
H6L H 0.6368 0.9153 0.6838 0.043 Uiso 1 1 calc R . .
C1S C 0.7241(11) 0.4575(12) 0.6205(8) 0.217(9) Uani 1 1 d . . .
H1S1 H 0.7604 0.5046 0.6069 0.260 Uiso 1 1 calc R . .
H1S2 H 0.7444 0.4198 0.5906 0.260 Uiso 1 1 calc R . .
Cl1B Cl 0.6201(6) 0.4829(4) 0.6194(4) 0.368(6) Uani 1 1 d . . .
Cl1A Cl 0.7595(4) 0.4097(3) 0.6955(3) 0.237(3) Uani 1 1 d . . .
C41 C 0.5241(6) 0.2432(4) 0.7390(4) 0.078(3) Uani 1 1 d . . .
F1 F 0.5895(4) 0.2514(4) 0.7793(4) 0.143(3) Uani 1 1 d . . .
F2 F 0.5155(3) 0.3163(3) 0.7141(3) 0.0998(17) Uani 1 1 d . . .
F3 F 0.5731(3) 0.1976(3) 0.7003(3) 0.118(2) Uani 1 1 d . . .
O1 O 0.3853(5) 0.2618(4) 0.8235(3) 0.101(2) Uani 1 1 d . . .
O2 O 0.4492(4) 0.1266(3) 0.8073(3) 0.101(2) Uani 1 1 d . . .
O3 O 0.3681(4) 0.2039(3) 0.7346(3) 0.0813(16) Uani 1 1 d . . .
S1 S 0.41996(13) 0.20488(11) 0.78201(8) 0.0544(4) Uani 1 1 d . . .
C2S C 0.5779(13) 0.0244(11) 0.8619(9) 0.150 Uiso 0.50 1 d PD A 1
H2S H 0.5267 0.0474 0.8404 0.180 Uiso 0.50 1 calc PR A 1
ClD Cl 0.6385(8) -0.0615(7) 0.8455(6) 0.203(4) Uani 0.50 1 d PDU A 1
ClC Cl 0.6772(7) 0.0775(8) 0.8627(6) 0.173(6) Uani 0.50 1 d PDU A 1
ClE Cl 0.5565(14) -0.0048(9) 0.9416(6) 0.418(12) Uani 0.50 1 d PDU A 1
C3S C 0.5969(16) 0.0247(10) 0.8942(12) 0.150 Uiso 0.50 1 d PD B 2
H3S1 H 0.5756 0.0358 0.9359 0.180 Uiso 0.50 1 calc PR B 2
H3S2 H 0.5434 0.0381 0.8733 0.180 Uiso 0.50 1 calc PR B 2
ClF Cl 0.6873(10) 0.0919(9) 0.8608(6) 0.081(3) Uiso 0.30 1 d PD B 2
ClG Cl 0.6238(8) -0.0780(6) 0.8948(5) 0.104(3) Uiso 0.30 1 d PD B 2
ClJ Cl 0.546(2) -0.0586(14) 0.8725(13) 0.197(9) Uiso 0.20 1 d PD C 3
ClH Cl 0.6821(19) 0.020(2) 0.8297(11) 0.192(10) Uiso 0.20 1 d PD C 3

loop_
_atom_site_aniso_label
_atom_site_aniso_U_11
_atom_site_aniso_U_22
_atom_site_aniso_U_33
_atom_site_aniso_U_23
_atom_site_aniso_U_13
_atom_site_aniso_U_12
Ag1 0.0478(3) 0.0291(2) 0.0479(3) -0.0058(2) -0.0086(2) -0.0110(2)
Ag2 0.0378(3) 0.0479(3) 0.0471(3) -0.0056(2) -0.0192(2) 0.0022(2)
Ag3 0.0466(3) 0.0364(2) 0.0385(3) -0.00812(19) -0.0076(2) 0.0093(2)
Ag4 0.0752(4) 0.0732(4) 0.0392(3) -0.0073(3) -0.0207(3) -0.0347(3)
Ag5 0.0371(3) 0.0720(4) 0.0435(3) 0.0004(2) -0.0015(2) -0.0145(2)
Ag6 0.0542(3) 0.0298(2) 0.0455(3) 0.0049(2) -0.0078(2) 0.0051(2)
Fe1 0.0351(4) 0.0282(4) 0.0249(4) -0.0045(3) -0.0031(3) -0.0020(3)
Fe2 0.0328(4) 0.0280(4) 0.0348(4) -0.0008(3) -0.0075(3) -0.0009(3)
Fe3 0.0329(4) 0.0409(5) 0.0301(4) 0.0015(4) 0.0013(3) -0.0034(4)
Cl1 0.0363(7) 0.0383(8) 0.0328(7) -0.0011(6) -0.0103(6) -0.0075(6)
Cl2 0.0465(9) 0.0460(8) 0.0333(8) -0.0020(6) -0.0086(6) 0.0025(7)
Cl3 0.0360(8) 0.0327(7) 0.0411(8) -0.0001(6) -0.0076(6) -0.0011(6)
Cl4 0.0531(9) 0.0264(7) 0.0358(7) -0.0014(6) -0.0138(6) -0.0078(6)
Cl5 0.0402(8) 0.0316(7) 0.0304(7) -0.0049(6) -0.0063(6) -0.0006(6)
P1 0.0300(7) 0.0262(7) 0.0293(7) -0.0042(6) -0.0044(6) -0.0050(6)
P2 0.0401(9) 0.0422(9) 0.0247(7) -0.0053(6) -0.0050(6) -0.0108(7)
P3 0.0328(8) 0.0266(7) 0.0284(7) -0.0037(6) -0.0040(6) -0.0044(6)
P4 0.0314(8) 0.0272(7) 0.0319(8) 0.0035(6) -0.0048(6) -0.0035(6)
P5 0.0380(8) 0.0375(8) 0.0313(8) -0.0015(6) 0.0002(6) -0.0086(7)
P6 0.0290(7) 0.0322(8) 0.0265(7) -0.0012(6) -0.0065(6) -0.0041(6)
C1 0.036(3) 0.026(3) 0.024(3) -0.007(2) 0.005(2) -0.008(2)
C2 0.045(4) 0.041(3) 0.036(3) -0.008(3) 0.002(3) -0.016(3)
C3 0.041(4) 0.068(4) 0.041(4) -0.018(3) -0.004(3) -0.019(3)
C4 0.036(3) 0.055(4) 0.039(3) -0.014(3) -0.009(3) 0.008(3)
C5 0.032(3) 0.029(3) 0.027(3) -0.004(2) -0.003(2) 0.003(2)
C6 0.038(3) 0.036(3) 0.027(3) -0.006(2) -0.003(2) 0.001(2)
C7 0.044(3) 0.042(3) 0.022(3) -0.008(2) -0.003(2) -0.006(3)
C8 0.074(5) 0.029(3) 0.038(3) -0.011(3) 0.001(3) -0.009(3)
C9 0.070(5) 0.034(3) 0.033(3) -0.006(3) 0.000(3) 0.019(3)
C10 0.034(3) 0.053(4) 0.029(3) -0.006(3) -0.005(2) 0.011(3)
C11 0.031(3) 0.027(3) 0.037(3) 0.002(2) -0.002(2) -0.004(2)
C12 0.031(3) 0.043(4) 0.050(4) -0.004(3) 0.000(3) 0.001(3)
C13 0.030(3) 0.053(4) 0.068(5) 0.010(3) -0.014(3) 0.004(3)
C14 0.041(4) 0.050(4) 0.051(4) 0.004(3) -0.019(3) -0.015(3)
C15 0.030(3) 0.035(3) 0.038(3) -0.005(2) -0.009(2) -0.010(2)
C16 0.034(3) 0.028(3) 0.034(3) 0.002(2) -0.006(2) -0.007(2)
C17 0.048(4) 0.026(3) 0.038(3) 0.008(2) -0.012(3) -0.003(3)
C18 0.054(4) 0.023(3) 0.047(4) -0.003(3) -0.006(3) 0.003(3)
C19 0.059(4) 0.035(3) 0.037(3) -0.013(3) -0.003(3) -0.017(3)
C20 0.032(3) 0.038(3) 0.037(3) 0.000(3) -0.007(2) -0.011(3)
C31 0.038(3) 0.036(3) 0.029(3) -0.004(2) 0.006(2) -0.001(3)
C32 0.039(3) 0.053(4) 0.030(3) 0.005(3) 0.011(3) 0.006(3)
C33 0.039(4) 0.072(5) 0.041(4) 0.002(3) 0.010(3) 0.020(3)
C34 0.069(5) 0.047(4) 0.042(4) 0.002(3) 0.004(3) 0.021(4)
C35 0.064(4) 0.036(3) 0.033(3) -0.005(3) 0.004(3) 0.001(3)
C36 0.034(3) 0.045(3) 0.024(3) -0.007(2) -0.005(2) -0.006(3)
C37 0.036(3) 0.072(4) 0.031(3) -0.002(3) -0.006(3) -0.012(3)
C38 0.050(4) 0.097(6) 0.040(4) -0.009(4) -0.001(3) -0.037(4)
C39 0.073(5) 0.043(4) 0.043(4) -0.007(3) 0.006(3) -0.030(4)
C40 0.046(4) 0.037(3) 0.032(3) -0.007(3) 0.001(3) -0.009(3)
C1A 0.036(3) 0.030(3) 0.030(3) -0.010(2) -0.002(2) -0.011(2)
C2A 0.048(4) 0.045(4) 0.035(3) -0.005(3) -0.017(3) -0.004(3)
C3A 0.074(5) 0.060(4) 0.031(4) 0.008(3) -0.013(3) -0.019(4)
C4A 0.056(4) 0.067(5) 0.040(4) -0.011(3) 0.002(3) -0.024(4)
C5A 0.044(4) 0.086(5) 0.055(5) -0.022(4) -0.001(3) 0.009(4)
C6A 0.045(4) 0.070(4) 0.031(3) -0.008(3) -0.004(3) 0.007(3)
C1B 0.035(3) 0.030(3) 0.036(3) -0.005(2) -0.009(2) 0.001(2)
C2B 0.033(3) 0.038(4) 0.084(5) 0.003(3) -0.012(3) -0.009(3)
C3B 0.062(5) 0.027(3) 0.090(6) -0.001(3) -0.013(4) 0.003(3)
C4B 0.050(4) 0.044(4) 0.077(5) 0.005(4) -0.009(4) 0.010(3)
C5B 0.036(4) 0.055(4) 0.087(5) 0.004(4) -0.009(4) 0.006(3)
C6B 0.041(4) 0.038(3) 0.061(4) 0.001(3) -0.015(3) -0.002(3)
C1C 0.041(3) 0.031(3) 0.027(3) 0.000(2) 0.001(2) -0.011(2)
C2C 0.061(4) 0.042(4) 0.033(3) -0.006(3) -0.018(3) 0.004(3)
C3C 0.078(5) 0.049(4) 0.049(4) -0.002(3) -0.028(4) 0.002(4)
C4C 0.054(4) 0.049(4) 0.066(5) 0.007(4) -0.011(4) 0.004(3)
C5C 0.052(4) 0.040(4) 0.057(4) 0.005(3) 0.023(3) 0.007(3)
C6C 0.057(4) 0.043(4) 0.029(3) -0.009(3) 0.010(3) -0.006(3)
C1D 0.035(3) 0.055(4) 0.033(3) -0.008(3) -0.006(3) -0.010(3)
C2D 0.045(4) 0.060(4) 0.037(4) 0.001(3) -0.008(3) 0.001(3)
C3D 0.050(4) 0.081(5) 0.051(4) -0.011(4) -0.001(3) 0.010(4)
C4D 0.039(4) 0.117(7) 0.045(4) -0.019(5) 0.003(3) -0.015(4)
C5D 0.075(5) 0.086(6) 0.048(4) -0.003(4) 0.011(4) -0.034(5)
C6D 0.070(5) 0.059(4) 0.056(4) -0.011(4) 0.014(4) -0.031(4)
C1E 0.047(4) 0.042(3) 0.030(3) 0.000(3) -0.010(3) -0.017(3)
C2E 0.056(4) 0.049(4) 0.038(4) 0.003(3) -0.008(3) -0.014(3)
C3E 0.095(7) 0.065(5) 0.057(5) 0.022(4) -0.014(4) -0.030(5)
C4E 0.088(7) 0.102(7) 0.050(5) 0.015(5) 0.002(4) -0.060(6)
C5E 0.056(5) 0.108(7) 0.064(5) 0.013(5) 0.000(4) -0.043(5)
C6E 0.048(4) 0.064(4) 0.046(4) 0.001(3) -0.010(3) -0.021(3)
C1F 0.041(3) 0.033(3) 0.033(3) -0.003(2) -0.009(3) -0.002(3)
C2F 0.052(4) 0.053(4) 0.050(4) -0.021(3) -0.011(3) 0.006(3)
C3F 0.078(6) 0.056(4) 0.064(5) -0.030(4) -0.022(4) 0.018(4)
C4F 0.102(6) 0.044(4) 0.056(4) -0.016(3) -0.039(4) -0.010(4)
C5F 0.070(5) 0.046(4) 0.040(4) 0.002(3) -0.023(3) -0.018(3)
C6F 0.042(3) 0.032(3) 0.031(3) 0.000(2) -0.014(3) -0.008(3)
C1G 0.034(3) 0.048(4) 0.041(3) 0.014(3) -0.012(3) -0.006(3)
C2G 0.040(4) 0.064(5) 0.059(4) 0.011(4) -0.007(3) -0.008(3)
C3G 0.034(4) 0.105(7) 0.079(6) 0.031(5) 0.000(4) 0.002(4)
C4G 0.053(5) 0.083(7) 0.120(8) 0.043(6) -0.026(5) -0.029(5)
C5G 0.075(6) 0.065(5) 0.122(8) 0.021(5) -0.037(6) -0.031(5)
C6G 0.051(4) 0.043(4) 0.091(6) 0.008(4) -0.015(4) -0.020(3)
C1H 0.036(3) 0.035(3) 0.032(3) -0.002(2) -0.002(2) 0.001(3)
C2H 0.051(4) 0.046(4) 0.041(4) 0.008(3) -0.007(3) -0.010(3)
C3H 0.060(4) 0.061(4) 0.039(4) 0.017(3) -0.011(3) -0.001(4)
C4H 0.069(5) 0.070(5) 0.039(4) 0.005(3) -0.027(3) 0.004(4)
C5H 0.077(5) 0.059(5) 0.072(5) -0.005(4) -0.035(4) -0.021(4)
C6H 0.064(4) 0.048(4) 0.049(4) 0.004(3) -0.025(3) -0.011(3)
C1I 0.054(4) 0.045(4) 0.030(3) 0.005(3) 0.003(3) -0.021(3)
C2I 0.065(5) 0.060(4) 0.039(4) -0.008(3) -0.002(3) 0.006(4)
C3I 0.101(7) 0.077(6) 0.043(4) -0.019(4) 0.005(4) 0.007(5)
C4I 0.098(7) 0.095(6) 0.040(4) -0.023(4) 0.003(4) -0.033(5)
C5I 0.085(6) 0.099(6) 0.038(4) 0.001(4) -0.016(4) -0.036(5)
C6I 0.060(4) 0.072(5) 0.037(4) 0.002(3) -0.005(3) -0.016(4)
C1J 0.042(4) 0.032(3) 0.052(4) 0.001(3) -0.014(3) 0.000(3)
C2J 0.054(4) 0.045(4) 0.089(6) 0.002(4) 0.014(4) -0.012(3)
C3J 0.065(5) 0.056(5) 0.140(9) 0.025(6) -0.002(5) -0.027(4)
C4J 0.103(7) 0.036(5) 0.150(10) 0.006(6) -0.063(7) -0.024(5)
C5J 0.151(9) 0.035(4) 0.078(6) -0.008(4) -0.055(6) -0.002(5)
C6J 0.090(6) 0.040(4) 0.054(4) 0.003(3) -0.021(4) -0.001(4)
C1K 0.026(3) 0.035(3) 0.024(3) 0.000(2) -0.002(2) 0.000(2)
C2K 0.069(5) 0.064(5) 0.045(4) -0.014(3) 0.012(3) -0.031(4)
C3K 0.090(6) 0.079(5) 0.040(4) -0.004(4) 0.014(4) -0.037(5)
C4K 0.052(4) 0.083(5) 0.029(3) -0.008(3) -0.001(3) 0.015(4)
C5K 0.050(4) 0.130(7) 0.051(4) -0.039(5) -0.004(4) -0.029(5)
C6K 0.043(4) 0.126(7) 0.037(4) -0.024(4) 0.005(3) -0.042(4)
C1L 0.032(3) 0.034(3) 0.031(3) 0.000(2) -0.003(2) -0.001(2)
C2L 0.050(4) 0.048(4) 0.040(4) -0.004(3) -0.014(3) 0.004(3)
C3L 0.066(5) 0.051(4) 0.061(5) 0.000(3) -0.029(4) 0.020(3)
C4L 0.069(5) 0.042(4) 0.068(5) -0.011(4) -0.010(4) 0.017(3)
C5L 0.066(5) 0.043(4) 0.055(4) -0.012(3) -0.021(4) -0.002(3)
C6L 0.037(3) 0.034(3) 0.039(3) -0.001(3) -0.011(3) -0.002(2)
C1S 0.131(13) 0.29(2) 0.176(16) 0.033(15) 0.022(11) 0.085(14)
Cl1B 0.389(10) 0.188(5) 0.461(11) -0.176(7) 0.180(9) 0.006(6)
Cl1A 0.220(5) 0.142(4) 0.356(8) -0.070(4) -0.019(5) -0.053(3)
C41 0.076(6) 0.026(4) 0.106(7) -0.003(4) 0.036(5) 0.016(4)
F1 0.082(4) 0.144(6) 0.223(8) -0.013(5) -0.072(5) -0.033(4)
F2 0.086(3) 0.062(3) 0.132(4) 0.019(3) 0.014(3) -0.004(3)
F3 0.074(3) 0.081(3) 0.179(6) -0.040(4) 0.046(4) -0.006(3)
O1 0.122(5) 0.107(5) 0.070(4) -0.045(4) 0.030(4) -0.032(4)
O2 0.101(5) 0.065(4) 0.123(5) 0.045(4) -0.018(4) -0.006(3)
O3 0.062(3) 0.101(4) 0.094(4) -0.020(3) -0.043(3) -0.002(3)
S1 0.0513(10) 0.0559(11) 0.0544(11) -0.0026(8) -0.0064(8) -0.0055(8)
ClD 0.192(10) 0.208(10) 0.231(11) -0.132(9) -0.049(8) 0.037(7)
ClC 0.093(5) 0.180(10) 0.246(11) 0.088(8) -0.076(6) -0.070(5)
ClE 0.45(2) 0.43(2) 0.318(18) 0.130(18) 0.007(18) -0.15(2)

loop_
_atom_type_symbol
_atom_type_description
_atom_type_scat_dispersion_real
_atom_type_scat_dispersion_imag
_atom_type_scat_source
C C 0.0033 0.0016 'International Tables Vol C Tables 4.2.6.8 and 6.1.1.4'
H H 0.0000 0.0000 'International Tables Vol C Tables 4.2.6.8 and 6.1.1.4'
O O 0.0106 0.0060 'International Tables Vol C Tables 4.2.6.8 and 6.1.1.4'
P P 0.1023 0.0942 'International Tables Vol C Tables 4.2.6.8 and 6.1.1.4'
Fe Fe 0.3463 0.8444 'International Tables Vol C Tables 4.2.6.8 and 6.1.1.4'
Cl Cl 0.1484 0.1585 'International Tables Vol C Tables 4.2.6.8 and 6.1.1.4'
F F 0.0171 0.0103 'International Tables Vol C Tables 4.2.6.8 and 6.1.1.4'
S S 0.1246 0.1234 'International Tables Vol C Tables 4.2.6.8 and 6.1.1.4'
Ag Ag -0.8971 1.1015 'International Tables Vol C Tables 4.2.6.8 and 6.1.1.4'

loop_
_geom_angle_atom_site_label_1
_geom_angle_atom_site_label_2
_geom_angle_atom_site_label_3
_geom_angle
P1 Ag1 Cl4 125.03(5)
P1 Ag1 Cl5 118.13(5)
Cl4 Ag1 Cl5 96.25(4)
P1 Ag1 Cl1 121.41(5)
Cl4 Ag1 Cl1 98.23(4)
Cl5 Ag1 Cl1 89.99(4)
P1 Ag1 Ag4 108.39(4)
Cl4 Ag1 Ag4 68.93(4)
Cl5 Ag1 Ag4 130.19(3)
Cl1 Ag1 Ag4 48.94(3)
P6 Ag2 Cl5 127.63(5)
P6 Ag2 Cl3 130.37(5)
Cl5 Ag2 Cl3 90.47(4)
P6 Ag2 Cl1 115.45(5)
Cl5 Ag2 Cl1 90.77(4)
Cl3 Ag2 Cl1 90.90(4)
P6 Ag2 Ag5 111.27(4)
Cl5 Ag2 Ag5 120.44(3)
Cl3 Ag2 Ag5 51.82(3)
Cl1 Ag2 Ag5 52.97(3)
P3 Ag3 Cl5 123.50(5)
P3 Ag3 Cl3 136.57(5)
Cl5 Ag3 Cl3 88.93(4)
P3 Ag3 Cl4 110.56(5)
Cl5 Ag3 Cl4 91.42(4)
Cl3 Ag3 Cl4 94.89(4)
P3 Ag3 Ag6 111.88(4)
Cl5 Ag3 Ag6 122.05(3)
Cl3 Ag3 Ag6 58.07(3)
Cl4 Ag3 Ag6 51.74(3)
P2 Ag4 Cl1 147.36(6)
P2 Ag4 Cl2 113.47(5)
Cl1 Ag4 Cl2 95.36(5)
P2 Ag4 Ag1 118.82(4)
Cl1 Ag4 Ag1 56.36(3)
Cl2 Ag4 Ag1 114.02(4)
P5 Ag5 Cl2 113.57(5)
P5 Ag5 Cl3 131.75(5)
Cl2 Ag5 Cl3 98.38(5)
P5 Ag5 Cl1 123.16(5)
Cl2 Ag5 Cl1 88.95(4)
Cl3 Ag5 Cl1 91.07(4)
P5 Ag5 Ag2 120.63(4)
Cl2 Ag5 Ag2 124.78(4)
Cl3 Ag5 Ag2 51.60(3)
Cl1 Ag5 Ag2 53.41(3)
P4 Ag6 Cl4 139.14(5)
P4 Ag6 Cl2 113.81(5)
Cl4 Ag6 Cl2 92.35(5)
P4 Ag6 Cl3 111.94(5)
Cl4 Ag6 Cl3 95.26(4)
Cl2 Ag6 Cl3 95.22(4)
P4 Ag6 Ag3 116.36(4)
Cl4 Ag6 Ag3 57.53(3)
Cl2 Ag6 Ag3 127.70(3)
Cl3 Ag6 Ag3 52.81(3)
C7 Fe1 C4 105.2(2)
C7 Fe1 C6 41.3(2)
C4 Fe1 C6 117.6(2)
C7 Fe1 C5 127.6(2)
C4 Fe1 C5 40.6(2)
C6 Fe1 C5 109.5(2)
C7 Fe1 C1 167.1(2)
C4 Fe1 C1 69.0(2)
C6 Fe1 C1 130.1(2)
C5 Fe1 C1 40.7(2)
C7 Fe1 C8 40.7(2)
C4 Fe1 C8 124.4(3)
C6 Fe1 C8 69.1(2)
C5 Fe1 C8 163.6(2)
C1 Fe1 C8 152.1(2)
C7 Fe1 C2 149.1(2)
C4 Fe1 C2 68.4(3)
C6 Fe1 C2 168.7(2)
C5 Fe1 C2 68.1(2)
C1 Fe1 C2 41.0(2)
C8 Fe1 C2 116.5(2)
C7 Fe1 C10 68.8(2)
C4 Fe1 C10 154.0(3)
C6 Fe1 C10 41.2(2)
C5 Fe1 C10 122.1(2)
C1 Fe1 C10 111.0(2)
C8 Fe1 C10 68.3(3)
C2 Fe1 C10 129.8(2)
C7 Fe1 C3 115.1(2)
C4 Fe1 C3 40.8(2)
C6 Fe1 C3 150.3(2)
C5 Fe1 C3 68.1(2)
C1 Fe1 C3 68.7(2)
C8 Fe1 C3 104.6(3)
C2 Fe1 C3 40.3(2)
C10 Fe1 C3 165.1(3)
C7 Fe1 C9 68.2(2)
C4 Fe1 C9 162.5(3)
C6 Fe1 C9 68.9(2)
C5 Fe1 C9 155.7(2)
C1 Fe1 C9 120.7(2)
C8 Fe1 C9 40.3(3)
C2 Fe1 C9 108.4(2)
C10 Fe1 C9 40.6(2)
C3 Fe1 C9 125.8(3)
C12 Fe2 C11 41.5(2)
C12 Fe2 C20 129.0(2)
C11 Fe2 C20 110.6(2)
C12 Fe2 C16 169.0(2)
C11 Fe2 C16 131.6(2)
C20 Fe2 C16 40.8(2)
C12 Fe2 C13 40.8(2)
C11 Fe2 C13 68.9(2)
C20 Fe2 C13 165.1(3)
C16 Fe2 C13 150.2(2)
C12 Fe2 C15 69.2(2)
C11 Fe2 C15 41.2(2)
C20 Fe2 C15 121.8(2)
C16 Fe2 C15 111.1(2)
C13 Fe2 C15 68.4(2)
C12 Fe2 C18 113.9(2)
C11 Fe2 C18 149.6(2)
C20 Fe2 C18 68.5(2)
C16 Fe2 C18 68.7(2)
C13 Fe2 C18 104.1(3)
C15 Fe2 C18 165.3(2)
C12 Fe2 C17 147.2(2)
C11 Fe2 C17 169.6(2)
C20 Fe2 C17 68.7(2)
C16 Fe2 C17 41.1(2)
C13 Fe2 C17 114.6(2)
C15 Fe2 C17 129.7(2)
C18 Fe2 C17 40.6(2)
C12 Fe2 C19 106.3(2)
C11 Fe2 C19 118.6(2)
C20 Fe2 C19 40.6(2)
C16 Fe2 C19 68.4(2)
C13 Fe2 C19 125.6(3)
C15 Fe2 C19 154.3(2)
C18 Fe2 C19 40.3(2)
C17 Fe2 C19 68.1(2)
C12 Fe2 C14 68.8(3)
C11 Fe2 C14 68.8(2)
C20 Fe2 C14 154.1(2)
C16 Fe2 C14 119.1(2)
C13 Fe2 C14 40.6(3)
C15 Fe2 C14 40.4(2)
C18 Fe2 C14 125.9(2)
C17 Fe2 C14 107.1(2)
C19 Fe2 C14 163.5(3)
C37 Fe3 C34 105.3(3)
C37 Fe3 C32 146.7(2)
C34 Fe3 C32 68.8(3)
C37 Fe3 C33 113.2(3)
C34 Fe3 C33 40.7(3)
C32 Fe3 C33 40.9(2)
C37 Fe3 C31 169.1(2)
C34 Fe3 C31 68.5(2)
C32 Fe3 C31 40.9(2)
C33 Fe3 C31 68.5(2)
C37 Fe3 C38 40.7(3)
C34 Fe3 C38 124.5(3)
C32 Fe3 C38 114.1(3)
C33 Fe3 C38 103.1(3)
C31 Fe3 C38 150.2(3)
C37 Fe3 C35 128.9(3)
C34 Fe3 C35 40.4(3)
C32 Fe3 C35 68.7(3)
C33 Fe3 C35 68.1(3)
C31 Fe3 C35 40.8(2)
C38 Fe3 C35 164.0(3)
C37 Fe3 C40 69.0(3)
C34 Fe3 C40 155.1(3)
C32 Fe3 C40 129.5(2)
C33 Fe3 C40 164.2(3)
C31 Fe3 C40 112.5(2)
C38 Fe3 C40 67.8(3)
C35 Fe3 C40 123.7(3)
C37 Fe3 C36 41.4(2)
C34 Fe3 C36 118.6(2)
C32 Fe3 C36 169.7(2)
C33 Fe3 C36 149.4(2)
C31 Fe3 C36 132.7(2)
C38 Fe3 C36 68.6(2)
C35 Fe3 C36 111.7(2)
C40 Fe3 C36 41.2(2)
C37 Fe3 C39 68.7(3)
C34 Fe3 C39 162.0(3)
C32 Fe3 C39 106.4(3)
C33 Fe3 C39 124.6(3)
C31 Fe3 C39 119.9(3)
C38 Fe3 C39 40.2(3)
C35 Fe3 C39 155.7(3)
C40 Fe3 C39 40.3(2)
C36 Fe3 C39 68.9(2)
Ag4 Cl1 Ag5 87.33(4)
Ag4 Cl1 Ag1 74.71(4)
Ag5 Cl1 Ag1 121.70(5)
Ag4 Cl1 Ag2 140.35(6)
Ag5 Cl1 Ag2 73.62(4)
Ag1 Cl1 Ag2 86.09(4)
Ag6 Cl2 Ag4 102.25(5)
Ag6 Cl2 Ag5 85.40(4)
Ag4 Cl2 Ag5 87.11(4)
Ag2 Cl3 Ag3 89.35(4)
Ag2 Cl3 Ag5 76.57(4)
Ag3 Cl3 Ag5 128.87(5)
Ag2 Cl3 Ag6 126.88(5)
Ag3 Cl3 Ag6 69.13(3)
Ag5 Cl3 Ag6 80.80(4)
Ag6 Cl4 Ag1 123.47(6)
Ag6 Cl4 Ag3 70.73(3)
Ag1 Cl4 Ag3 84.77(4)
Ag2 Cl5 Ag1 92.87(4)
Ag2 Cl5 Ag3 91.24(4)
Ag1 Cl5 Ag3 87.41(4)
C1 P1 C1B 108.0(2)
C1 P1 C1A 103.8(2)
C1B P1 C1A 105.8(3)
C1 P1 Ag1 113.37(17)
C1B P1 Ag1 114.73(18)
C1A P1 Ag1 110.41(17)
C6 P2 C1C 107.5(3)
C6 P2 C1D 103.8(3)
C1C P2 C1D 103.1(3)
C6 P2 Ag4 117.48(18)
C1C P2 Ag4 111.37(18)
C1D P2 Ag4 112.32(19)
C11 P3 C1F 104.3(2)
C11 P3 C1E 104.8(3)
C1F P3 C1E 104.7(3)
C11 P3 Ag3 115.59(18)
C1F P3 Ag3 115.50(19)
C1E P3 Ag3 110.9(2)
C16 P4 C1H 102.1(2)
C16 P4 C1G 103.3(3)
C1H P4 C1G 105.0(3)
C16 P4 Ag6 120.58(17)
C1H P4 Ag6 111.44(18)
C1G P4 Ag6 112.79(19)
C31 P5 C1J 101.9(3)
C31 P5 C1I 103.6(3)
C1J P5 C1I 105.5(3)
C31 P5 Ag5 116.53(18)
C1J P5 Ag5 116.3(2)
C1I P5 Ag5 111.7(2)
C36 P6 C1L 104.6(3)
C36 P6 C1K 103.8(2)
C1L P6 C1K 104.3(2)
C36 P6 Ag2 115.05(18)
C1L P6 Ag2 116.51(18)
C1K P6 Ag2 111.31(17)
C5 C1 C2 106.6(5)
C5 C1 P1 122.7(4)
C2 C1 P1 130.6(4)
C5 C1 Fe1 69.5(3)
C2 C1 Fe1 69.6(3)
P1 C1 Fe1 127.5(3)
C3 C2 C1 108.7(5)
C3 C2 Fe1 70.0(3)
C1 C2 Fe1 69.4(3)
C2 C3 C4 108.0(5)
C2 C3 Fe1 69.8(3)
C4 C3 Fe1 69.0(3)
C5 C4 C3 107.5(5)
C5 C4 Fe1 69.9(3)
C3 C4 Fe1 70.1(3)
C4 C5 C1 109.1(5)
C4 C5 Fe1 69.5(3)
C1 C5 Fe1 69.8(3)
C7 C6 C10 106.7(5)
C7 C6 P2 129.6(4)
C10 C6 P2 123.7(4)
C7 C6 Fe1 69.1(3)
C10 C6 Fe1 69.7(3)
P2 C6 Fe1 127.7(3)
C8 C7 C6 108.6(5)
C8 C7 Fe1 70.1(3)
C6 C7 Fe1 69.7(3)
C9 C8 C7 108.3(5)
C9 C8 Fe1 70.3(3)
C7 C8 Fe1 69.2(3)
C8 C9 C10 108.3(5)
C8 C9 Fe1 69.4(3)
C10 C9 Fe1 69.4(3)
C9 C10 C6 108.1(5)
C9 C10 Fe1 70.0(3)
C6 C10 Fe1 69.1(3)
C12 C11 C15 107.0(5)
C12 C11 P3 129.3(4)
C15 C11 P3 123.7(4)
C12 C11 Fe2 68.5(3)
C15 C11 Fe2 69.8(3)
P3 C11 Fe2 125.8(3)
C13 C12 C11 108.3(5)
C13 C12 Fe2 70.7(4)
C11 C12 Fe2 70.0(3)
C12 C13 C14 108.4(5)
C12 C13 Fe2 68.5(3)
C14 C13 Fe2 70.3(3)
C15 C14 C13 107.9(5)
C15 C14 Fe2 69.2(3)
C13 C14 Fe2 69.1(3)
C14 C15 C11 108.4(5)
C14 C15 Fe2 70.4(3)
C11 C15 Fe2 69.1(3)
C20 C16 C17 107.5(5)
C20 C16 P4 124.3(4)
C17 C16 P4 128.2(4)
C20 C16 Fe2 69.6(3)
C17 C16 Fe2 69.6(3)
P4 C16 Fe2 126.1(3)
C18 C17 C16 107.8(5)
C18 C17 Fe2 69.7(3)
C16 C17 Fe2 69.3(3)
C19 C18 C17 108.2(5)
C19 C18 Fe2 70.0(3)
C17 C18 Fe2 69.7(3)
C18 C19 C20 108.6(5)
C18 C19 Fe2 69.7(3)
C20 C19 Fe2 69.4(3)
C19 C20 C16 107.9(5)
C19 C20 Fe2 70.0(3)
C16 C20 Fe2 69.6(3)
C32 C31 C35 107.7(5)
C32 C31 P5 128.2(4)
C35 C31 P5 123.9(5)
C32 C31 Fe3 69.2(3)
C35 C31 Fe3 69.7(3)
P5 C31 Fe3 129.8(3)
C33 C32 C31 107.7(6)
C33 C32 Fe3 69.8(3)
C31 C32 Fe3 69.9(3)
C34 C33 C32 108.0(6)
C34 C33 Fe3 69.3(3)
C32 C33 Fe3 69.3(3)
C35 C34 C33 108.4(6)
C35 C34 Fe3 70.3(4)
C33 C34 Fe3 70.0(4)
C34 C35 C31 108.2(6)
C34 C35 Fe3 69.3(4)
C31 C35 Fe3 69.5(3)
C37 C36 C40 106.5(5)
C37 C36 P6 129.7(5)
C40 C36 P6 123.8(4)
C37 C36 Fe3 68.5(3)
C40 C36 Fe3 69.4(3)
P6 C36 Fe3 128.8(3)
C38 C37 C36 107.9(6)
C38 C37 Fe3 70.3(4)
C36 C37 Fe3 70.2(3)
C39 C38 C37 109.2(6)
C39 C38 Fe3 70.3(4)
C37 C38 Fe3 69.0(4)
C38 C39 C40 107.9(6)
C38 C39 Fe3 69.5(4)
C40 C39 Fe3 69.6(3)
C39 C40 C36 108.6(6)
C39 C40 Fe3 70.1(4)
C36 C40 Fe3 69.4(3)
C2A C1A C6A 118.5(5)
C2A C1A P1 122.5(4)
C6A C1A P1 118.6(4)
C1A C2A C3A 120.5(6)
C4A C3A C2A 120.1(6)
C5A C4A C3A 119.6(6)
C4A C5A C6A 121.0(7)
C5A C6A C1A 120.4(6)
C2B C1B C6B 117.5(5)
C2B C1B P1 124.9(4)
C6B C1B P1 117.5(4)
C1B C2B C3B 121.7(6)
C4B C3B C2B 120.0(6)
C5B C4B C3B 119.2(6)
C4B C5B C6B 120.7(6)
C1B C6B C5B 121.0(6)
C2C C1C C6C 117.7(6)
C2C C1C P2 122.2(4)
C6C C1C P2 120.1(5)
C3C C2C C1C 120.9(6)
C4C C3C C2C 120.4(6)
C3C C4C C5C 119.6(6)
C6C C5C C4C 120.2(6)
C5C C6C C1C 121.2(6)
C6D C1D C2D 118.6(6)
C6D C1D P2 120.1(5)
C2D C1D P2 121.3(5)
C1D C2D C3D 119.8(6)
C4D C3D C2D 120.3(7)
C5D C4D C3D 120.3(7)
C4D C5D C6D 120.0(7)
C5D C6D C1D 121.0(7)
C6E C1E C2E 118.9(6)
C6E C1E P3 123.6(5)
C2E C1E P3 117.5(5)
C1E C2E C3E 120.6(7)
C4E C3E C2E 119.9(7)
C3E C4E C5E 120.0(7)
C4E C5E C6E 120.0(8)
C1E C6E C5E 120.7(7)
C6F C1F C2F 118.8(5)
C6F C1F P3 118.7(4)
C2F C1F P3 122.4(5)
C3F C2F C1F 120.7(7)
C2F C3F C4F 119.7(7)
C5F C4F C3F 119.6(6)
C4F C5F C6F 120.9(6)
C1F C6F C5F 120.3(6)
C2G C1G C6G 119.1(6)
C2G C1G P4 118.2(5)
C6G C1G P4 122.6(5)
C1G C2G C3G 119.7(7)
C4G C3G C2G 120.5(8)
C3G C4G C5G 120.3(8)
C4G C5G C6G 120.8(8)
C5G C6G C1G 119.7(8)
C6H C1H C2H 118.7(5)
C6H C1H P4 118.8(4)
C2H C1H P4 122.4(5)
C3H C2H C1H 120.3(6)
C4H C3H C2H 120.6(6)
C5H C4H C3H 119.8(6)
C4H C5H C6H 120.3(7)
C1H C6H C5H 120.3(6)
C2I C1I C6I 119.1(6)
C2I C1I P5 123.9(5)
C6I C1I P5 117.0(5)
C1I C2I C3I 119.7(7)
C4I C3I C2I 121.6(8)
C3I C4I C5I 118.9(7)
C4I C5I C6I 120.4(8)
C1I C6I C5I 120.3(7)
C2J C1J C6J 118.8(6)
C2J C1J P5 123.1(5)
C6J C1J P5 118.0(5)
C1J C2J C3J 118.8(8)
C4J C3J C2J 120.9(8)
C5J C4J C3J 119.4(7)
C4J C5J C6J 121.2(8)
C5J C6J C1J 120.8(8)
C6K C1K C2K 117.7(5)
C6K C1K P6 124.4(4)
C2K C1K P6 117.9(4)
C1K C2K C3K 121.7(6)
C4K C3K C2K 119.9(7)
C5K C4K C3K 119.8(6)
C4K C5K C6K 120.6(7)
C1K C6K C5K 120.3(6)
C2L C1L C6L 118.2(5)
C2L C1L P6 123.2(4)
C6L C1L P6 118.4(4)
C1L C2L C3L 120.6(6)
C4L C3L C2L 119.7(6)
C5L C4L C3L 120.8(6)
C4L C5L C6L 119.6(6)
C5L C6L C1L 120.9(5)
Cl1B C1S Cl1A 118.6(10)
F2 C41 F3 110.5(7)
F2 C41 F1 100.8(7)
F3 C41 F1 103.1(7)
F2 C41 S1 115.6(5)
F3 C41 S1 116.0(6)
F1 C41 S1 108.8(6)
O3 S1 O1 115.6(4)
O3 S1 O2 113.5(4)
O1 S1 O2 116.7(4)
O3 S1 C41 98.6(4)
O1 S1 C41 104.8(4)
O2 S1 C41 104.7(4)
ClD C2S ClC 96.0(11)
ClD C2S ClE 94.0(10)
ClC C2S ClE 94.8(10)
ClG C3S ClF 119.0(13)

loop_
_geom_bond_atom_site_label_1
_geom_bond_atom_site_label_2
_geom_bond_distance
Ag1 P1 2.3839(14)
Ag1 Cl4 2.6072(14)
Ag1 Cl5 2.6161(14)
Ag1 Cl1 2.7554(14)
Ag1 Ag4 3.1925(7)
Ag2 P6 2.3697(14)
Ag2 Cl5 2.5768(14)
Ag2 Cl3 2.6548(14)
Ag2 Cl1 2.7576(14)
Ag2 Ag5 3.2949(7)
Ag3 P3 2.3901(15)
Ag3 Cl5 2.6472(14)
Ag3 Cl3 2.6559(14)
Ag3 Cl4 2.7843(14)
Ag3 Ag6 3.1152(7)
Ag4 P2 2.3654(15)
Ag4 Cl1 2.4954(14)
Ag4 Cl2 2.6087(16)
Ag5 P5 2.3857(15)
Ag5 Cl2 2.6454(15)
Ag5 Cl3 2.6630(15)
Ag5 Cl1 2.7418(14)
Ag6 P4 2.3909(14)
Ag6 Cl4 2.5914(14)
Ag6 Cl2 2.6071(15)
Ag6 Cl3 2.8294(14)
Fe1 C7 2.024(5)
Fe1 C4 2.027(6)
Fe1 C6 2.032(5)
Fe1 C5 2.033(5)
Fe1 C1 2.036(5)
Fe1 C8 2.037(6)
Fe1 C2 2.039(6)
Fe1 C10 2.041(6)
Fe1 C3 2.042(6)
Fe1 C9 2.049(6)
Fe2 C12 2.011(6)
Fe2 C11 2.030(5)
Fe2 C20 2.038(5)
Fe2 C16 2.039(5)
Fe2 C13 2.040(6)
Fe2 C15 2.040(5)
Fe2 C18 2.043(5)
Fe2 C17 2.043(5)
Fe2 C19 2.046(5)
Fe2 C14 2.055(6)
Fe3 C37 2.020(6)
Fe3 C34 2.026(6)
Fe3 C32 2.028(5)
Fe3 C33 2.035(6)
Fe3 C31 2.036(6)
Fe3 C38 2.038(7)
Fe3 C35 2.039(6)
Fe3 C40 2.042(6)
Fe3 C36 2.042(5)
Fe3 C39 2.049(6)
P1 C1 1.808(5)
P1 C1B 1.809(5)
P1 C1A 1.824(5)
P2 C6 1.792(6)
P2 C1C 1.812(6)
P2 C1D 1.828(6)
P3 C11 1.804(5)
P3 C1F 1.822(6)
P3 C1E 1.827(6)
P4 C16 1.799(6)
P4 C1H 1.818(6)
P4 C1G 1.822(6)
P5 C31 1.804(6)
P5 C1J 1.814(6)
P5 C1I 1.831(6)
P6 C36 1.788(5)
P6 C1L 1.817(5)
P6 C1K 1.828(5)
C1 C5 1.416(7)
C1 C2 1.426(7)
C2 C3 1.404(8)
C3 C4 1.419(9)
C4 C5 1.410(8)
C6 C7 1.429(7)
C6 C10 1.432(7)
C7 C8 1.411(8)
C8 C9 1.407(9)
C9 C10 1.419(9)
C11 C12 1.430(8)
C11 C15 1.432(7)
C12 C13 1.411(9)
C13 C14 1.421(9)
C14 C15 1.414(8)
C16 C20 1.421(7)
C16 C17 1.434(7)
C17 C18 1.417(8)
C18 C19 1.409(8)
C19 C20 1.418(8)
C31 C32 1.420(8)
C31 C35 1.421(8)
C32 C33 1.419(8)
C33 C34 1.411(10)
C34 C35 1.403(9)
C36 C37 1.435(8)
C36 C40 1.437(8)
C37 C38 1.411(9)
C38 C39 1.405(10)
C39 C40 1.411(8)
C1A C2A 1.386(8)
C1A C6A 1.390(8)
C2A C3A 1.397(9)
C3A C4A 1.372(9)
C4A C5A 1.371(9)
C5A C6A 1.377(9)
C1B C2B 1.374(8)
C1B C6B 1.376(8)
C2B C3B 1.384(9)
C3B C4B 1.368(9)
C4B C5B 1.361(9)
C5B C6B 1.387(8)
C1C C2C 1.384(7)
C1C C6C 1.386(8)
C2C C3C 1.383(9)
C3C C4C 1.360(9)
C4C C5C 1.377(10)
C5C C6C 1.370(9)
C1D C6D 1.383(8)
C1D C2D 1.384(8)
C2D C3D 1.389(9)
C3D C4D 1.362(10)
C4D C5D 1.362(11)
C5D C6D 1.370(10)
C1E C6E 1.378(9)
C1E C2E 1.382(8)
C2E C3E 1.388(9)
C3E C4E 1.371(11)
C4E C5E 1.378(12)
C5E C6E 1.380(9)
C1F C6F 1.377(8)
C1F C2F 1.398(8)
C2F C3F 1.373(9)
C3F C4F 1.391(10)
C4F C5F 1.368(10)
C5F C6F 1.378(8)
C1G C2G 1.385(9)
C1G C6G 1.390(9)
C2G C3G 1.386(9)
C3G C4G 1.358(12)
C4G C5G 1.359(12)
C5G C6G 1.379(10)
C1H C6H 1.368(8)
C1H C2H 1.381(7)
C2H C3H 1.376(9)
C3H C4H 1.358(9)
C4H C5H 1.358(9)
C5H C6H 1.391(9)
C1I C2I 1.367(9)
C1I C6I 1.383(9)
C2I C3I 1.381(9)
C3I C4I 1.363(11)
C4I C5I 1.364(11)
C5I C6I 1.386(10)
C1J C2J 1.377(9)
C1J C6J 1.381(9)
C2J C3J 1.396(10)
C3J C4J 1.366(13)
C4J C5J 1.342(13)
C5J C6J 1.358(10)
C1K C6K 1.358(8)
C1K C2K 1.359(8)
C2K C3K 1.365(9)
C3K C4K 1.351(10)
C4K C5K 1.325(10)
C5K C6K 1.392(9)
C1L C2L 1.385(8)
C1L C6L 1.395(7)
C2L C3L 1.390(9)
C3L C4L 1.374(10)
C4L C5L 1.365(9)
C5L C6L 1.385(8)
C1S Cl1B 1.519(15)
C1S Cl1A 1.920(16)
C41 F2 1.294(8)
C41 F3 1.301(8)
C41 F1 1.446(11)
C41 S1 1.749(8)
O1 S1 1.416(5)
O2 S1 1.430(5)
O3 S1 1.413(5)
C2S ClD 1.666(17)
C2S ClC 1.747(17)
C2S ClE 1.781(17)
C3S ClG 1.736(16)
C3S ClF 1.789(16)
ClJ ClH 2.42(4)
